data_2017279
loop_
_publ_author_name
'G\'omez, Sandra L.'
'Sanabria, Carlos M.'
'Palma, Alirio'
'Bahsas, Ali'
'Cobo, Justo'
'Glidewell, Christopher'

_publ_section_title
;
 Four differently substituted
 2-aryl-2,3,4,5-tetrahydro-1<i>H</i>-1,4-epoxy-1-benzazepines:
 hydrogen-bonded structures in one, two and three dimensions
;
_journal_coeditor_code FA3200
_journal_issue 9
_journal_name_full 'Acta Crystallographica Section C'
_journal_page_first o465
_journal_page_last o469
_journal_paper_doi 10.1107/S0108270109030339
_journal_volume 65
_journal_year 2009
_chemical_formula_iupac 'C16 H13 Cl F N O'
_chemical_formula_moiety 'C16 H13 Cl F N O'
_chemical_formula_sum 'C16 H13 Cl F N O'
_chemical_formula_weight 289.72
_chemical_name_systematic
;
(2<i>SR</i>,4<i>RS</i>)-2-<i>exo</i>-(2-Chloro-6-fluorophenyl)-2,3,4,5-
tetrahydro-1<i>H</i>-1,4-epoxy-1-benzazepine
;
_space_group_IT_number 14
_symmetry_cell_setting monoclinic
_symmetry_space_group_name_Hall '-P 2yn'
_symmetry_space_group_name_H-M 'P 1 21/n 1'
_atom_sites_solution_hydrogens geom
_atom_sites_solution_primary direct
_atom_sites_solution_secondary difmap
_cell_angle_alpha 90.00
_cell_angle_beta 99.768(9)
_cell_angle_gamma 90.00
_cell_formula_units_Z 4
_cell_length_a 9.0768(13)
_cell_length_b 10.9461(9)
_cell_length_c 12.9971(18)
_cell_measurement_reflns_used 2918
_cell_measurement_temperature 120(2)
_cell_measurement_theta_max 27.50
_cell_measurement_theta_min 2.94
_cell_volume 1272.6(3)
_computing_cell_refinement 'DIRAX/LSQ (Duisenberg <i>et al.</i>,  2000)'
_computing_data_collection 'COLLECT (Hooft, 1999)'
_computing_data_reduction 'EVALCCD (Duisenberg <i>et al.</i>,  2003)'
_computing_molecular_graphics 'PLATON (Spek, 2009)'
_computing_publication_material 'SHELXL97 (Sheldrick, 2008) and PLATON (Spek, 2009)'
_computing_structure_refinement 'SHELXL97 (Sheldrick, 2008)'
_computing_structure_solution 'Sir2004 (Burla <i>et al.</i>,  2005)'
_diffrn_ambient_temperature 120(2)
_diffrn_detector_area_resol_mean 9.091
_diffrn_measured_fraction_theta_full 0.999
_diffrn_measured_fraction_theta_max 0.999
_diffrn_measurement_device_type 'Bruker--Nonius KappaCCD'
_diffrn_measurement_method '\f & \w scans'
_diffrn_radiation_monochromator graphite
_diffrn_radiation_source 'Bruker-Nonius FR591 rotating anode'
_diffrn_radiation_type 'Mo K\a'
_diffrn_radiation_wavelength 0.71073
_diffrn_reflns_av_R_equivalents 0.0551
_diffrn_reflns_av_sigmaI/netI 0.0396
_diffrn_reflns_limit_h_max 11
_diffrn_reflns_limit_h_min -11
_diffrn_reflns_limit_k_max 14
_diffrn_reflns_limit_k_min -14
_diffrn_reflns_limit_l_max 16
_diffrn_reflns_limit_l_min -16
_diffrn_reflns_number 18555
_diffrn_reflns_theta_full 27.50
_diffrn_reflns_theta_max 27.50
_diffrn_reflns_theta_min 2.94
_diffrn_standards_decay_% 0
_diffrn_standards_interval_count 0
_diffrn_standards_interval_time 0
_diffrn_standards_number 0
_exptl_absorpt_coefficient_mu 0.306
_exptl_absorpt_correction_T_max 0.936
_exptl_absorpt_correction_T_min 0.894
_exptl_absorpt_correction_type multi-scan
_exptl_absorpt_process_details '(SADABS; Sheldrick, 2003)'
_exptl_crystal_colour colourless
_exptl_crystal_density_diffrn 1.512
_exptl_crystal_density_method 'not measured'
_exptl_crystal_description block
_exptl_crystal_F_000 600
_exptl_crystal_size_max 0.32
_exptl_crystal_size_mid 0.27
_exptl_crystal_size_min 0.22
_refine_diff_density_max 0.293
_refine_diff_density_min -0.369
_refine_ls_extinction_method none
_refine_ls_goodness_of_fit_ref 1.044
_refine_ls_hydrogen_treatment constr
_refine_ls_matrix_type full
_refine_ls_number_parameters 181
_refine_ls_number_reflns 2918
_refine_ls_number_restraints 0
_refine_ls_restrained_S_all 1.044
_refine_ls_R_factor_all 0.0767
_refine_ls_R_factor_gt 0.0470
_refine_ls_shift/su_max 0.001
_refine_ls_shift/su_mean 0.000
_refine_ls_structure_factor_coef Fsqd
_refine_ls_weighting_details 'w=1/[\s^2^(Fo^2^)+(0.0685P)^2^+1.0363P] where P=(Fo^2^+2Fc^2^)/3'
_refine_ls_weighting_scheme calc
_refine_ls_wR_factor_gt 0.1168
_refine_ls_wR_factor_ref 0.1368
_reflns_number_gt 2085
_reflns_number_total 2918
_reflns_threshold_expression I>2\s(I)
_cod_data_source_file fa3200.cif
_cod_data_source_block II
_cod_depositor_comments
;
The following automatic conversions were performed:
'_exptl_absorpt_correction_type' value 'Multi-scan' changed to
'multi-scan' according to
'/home/saulius/struct/CIF-dictionaries/cif_core.dic' dictionary named
'cif_core.dic' version 2.4.1 from 2010-06-29.

Automatic conversion script
Id: cif_fix_enum 1527 2010-12-29 10:47:43Z saulius 

The following automatic conversions were performed:

'_exptl_absorpt_correction_type' value 'Multi-scan' changed to
'multi-scan' according to
/home/saulius/struct/CIF-dictionaries/cif_core.dic dictionary named
'cif_core.dic' version 2.4.1 from 2010-06-29.

Automatic conversion script
Id: cif_fix_values 1715 2011-07-08 13:25:40Z adriana 
;
_cod_original_sg_symbol_H-M 'P 21/n'
_cod_database_code 2017279
_cod_database_fobs_code 2017279

loop_
_symmetry_equiv_pos_as_xyz
'x, y, z'
'-x+1/2, y+1/2, -z+1/2'
'-x, -y, -z'
'x-1/2, -y-1/2, z-1/2'

loop_
_atom_site_type_symbol
_atom_site_label
_atom_site_fract_x
_atom_site_fract_y
_atom_site_fract_z
_atom_site_U_iso_or_equiv
_atom_site_adp_type
_atom_site_calc_flag
_atom_site_refinement_flags
_atom_site_occupancy
_atom_site_disorder_assembly
_atom_site_disorder_group
N N1 0.7145(2) 0.65076(17) 0.24705(14) 0.0199(4) Uani d . 1 . .
C C2 0.6488(3) 0.5567(2) 0.30773(17) 0.0204(5) Uani d . 1 . .
H H2 0.5530 0.5275 0.2653 0.024 Uiso calc R 1 . .
C C3 0.7627(3) 0.4517(2) 0.31834(19) 0.0264(5) Uani d . 1 . .
H H3A 0.7834 0.4204 0.3908 0.032 Uiso calc R 1 . .
H H3B 0.7265 0.3836 0.2705 0.032 Uiso calc R 1 . .
C C4 0.9008(3) 0.5109(2) 0.28836(19) 0.0268(5) Uani d . 1 . .
H H4 0.9925 0.4894 0.3394 0.032 Uiso calc R 1 . .
C C5 0.9196(3) 0.4789(2) 0.17850(19) 0.0298(6) Uani d . 1 . .
H H5A 1.0169 0.5098 0.1648 0.036 Uiso calc R 1 . .
H H5B 0.9180 0.3891 0.1696 0.036 Uiso calc R 1 . .
C C5a 0.7949(3) 0.5354(2) 0.10301(18) 0.0239(5) Uani d . 1 . .
C C6 0.7746(3) 0.5114(2) -0.00327(19) 0.0302(6) Uani d . 1 . .
H H6 0.8391 0.4551 -0.0293 0.036 Uiso calc R 1 . .
C C7 0.6625(3) 0.5677(2) -0.07180(19) 0.0325(6) Uani d . 1 . .
H H7 0.6518 0.5512 -0.1445 0.039 Uiso calc R 1 . .
C C8 0.5663(3) 0.6474(2) -0.03567(18) 0.0286(5) Uani d . 1 . .
H H8 0.4885 0.6855 -0.0829 0.034 Uiso calc R 1 . .
C C9 0.5837(3) 0.6719(2) 0.07019(18) 0.0246(5) Uani d . 1 . .
H H9 0.5171 0.7264 0.0960 0.030 Uiso calc R 1 . .
C C9a 0.6982(3) 0.6171(2) 0.13842(17) 0.0206(5) Uani d . 1 . .
O O14 0.87073(17) 0.64086(15) 0.28991(12) 0.0240(4) Uani d . 1 . .
C C21 0.6157(2) 0.6097(2) 0.40802(17) 0.0205(5) Uani d . 1 . .
C C22 0.4739(3) 0.6527(2) 0.41653(17) 0.0212(5) Uani d . 1 . .
Cl Cl22 0.33178(7) 0.64951(6) 0.30903(4) 0.02951(19) Uani d . 1 . .
C C23 0.4377(3) 0.6999(2) 0.50739(18) 0.0243(5) Uani d . 1 . .
H H23 0.3395 0.7289 0.5090 0.029 Uiso calc R 1 . .
C C24 0.5458(3) 0.7046(2) 0.59600(18) 0.0268(5) Uani d . 1 . .
H H24 0.5221 0.7362 0.6593 0.032 Uiso calc R 1 . .
C C25 0.6876(3) 0.6635(2) 0.59201(18) 0.0271(5) Uani d . 1 . .
H H25 0.7628 0.6654 0.6525 0.033 Uiso calc R 1 . .
C C26 0.7186(3) 0.6197(2) 0.49940(18) 0.0247(5) Uani d . 1 . .
F F26 0.86059(15) 0.58170(14) 0.49996(11) 0.0321(4) Uani d . 1 . .

loop_
_atom_site_aniso_label
_atom_site_aniso_U_11
_atom_site_aniso_U_22
_atom_site_aniso_U_33
_atom_site_aniso_U_12
_atom_site_aniso_U_13
_atom_site_aniso_U_23
N1 0.0203(10) 0.0217(10) 0.0177(9) 0.0003(7) 0.0031(7) 0.0005(7)
C2 0.0250(11) 0.0183(11) 0.0190(11) -0.0004(9) 0.0068(9) 0.0001(8)
C3 0.0334(13) 0.0228(12) 0.0253(12) 0.0066(10) 0.0120(10) 0.0030(9)
C4 0.0276(12) 0.0271(13) 0.0267(12) 0.0075(10) 0.0072(10) 0.0062(10)
C5 0.0336(13) 0.0289(13) 0.0302(13) 0.0071(11) 0.0151(11) 0.0049(10)
C5a 0.0283(12) 0.0220(12) 0.0234(12) -0.0027(9) 0.0100(10) 0.0014(9)
C6 0.0402(14) 0.0273(13) 0.0261(13) -0.0066(11) 0.0143(11) -0.0053(10)
C7 0.0420(15) 0.0350(14) 0.0215(12) -0.0192(12) 0.0087(10) -0.0073(10)
C8 0.0283(13) 0.0344(14) 0.0219(12) -0.0097(10) 0.0009(9) 0.0052(10)
C9 0.0229(12) 0.0257(12) 0.0258(12) -0.0052(9) 0.0053(9) 0.0001(10)
C9a 0.0234(11) 0.0200(11) 0.0196(11) -0.0047(9) 0.0070(9) -0.0010(9)
O14 0.0208(8) 0.0256(9) 0.0246(8) -0.0007(6) 0.0014(6) 0.0016(7)
C21 0.0258(12) 0.0160(10) 0.0207(11) 0.0000(9) 0.0064(9) 0.0021(8)
C22 0.0254(11) 0.0178(11) 0.0210(11) -0.0008(9) 0.0056(9) 0.0031(9)
Cl22 0.0262(3) 0.0368(4) 0.0246(3) 0.0054(2) 0.0017(2) 0.0012(2)
C23 0.0287(12) 0.0191(11) 0.0278(12) 0.0005(9) 0.0124(10) 0.0025(9)
C24 0.0385(14) 0.0227(12) 0.0212(12) -0.0022(10) 0.0104(10) -0.0025(9)
C25 0.0352(14) 0.0247(12) 0.0209(11) -0.0024(10) 0.0036(10) -0.0011(9)
C26 0.0257(12) 0.0244(12) 0.0245(12) -0.0004(9) 0.0058(9) 0.0013(9)
F26 0.0243(7) 0.0454(9) 0.0263(7) 0.0068(6) 0.0034(6) -0.0019(6)

loop_
_atom_type_symbol
_atom_type_description
_atom_type_scat_dispersion_real
_atom_type_scat_dispersion_imag
_atom_type_scat_source
C C 0.0033 0.0016 'International Tables Vol C Tables 4.2.6.8 and 6.1.1.4'
H H 0.0000 0.0000 'International Tables Vol C Tables 4.2.6.8 and 6.1.1.4'
Cl Cl 0.1484 0.1585 'International Tables Vol C Tables 4.2.6.8 and 6.1.1.4'
F F 0.0171 0.0103 'International Tables Vol C Tables 4.2.6.8 and 6.1.1.4'
N N 0.0061 0.0033 'International Tables Vol C Tables 4.2.6.8 and 6.1.1.4'
O O 0.0106 0.0060 'International Tables Vol C Tables 4.2.6.8 and 6.1.1.4'

loop_
_geom_angle_atom_site_label_1
_geom_angle_atom_site_label_2
_geom_angle_atom_site_label_3
_geom_angle_site_symmetry_1
_geom_angle_site_symmetry_3
_geom_angle
_geom_angle_publ_flag
O14 N1 C9a . . 106.94(16) ?
O14 N1 C2 . . 101.60(15) ?
C9a N1 C2 . . 111.05(17) ?
N1 C2 C21 . . 110.57(17) ?
N1 C2 C3 . . 104.00(18) ?
C21 C2 C3 . . 116.19(19) ?
N1 C2 H2 . . 108.6 ?
C21 C2 H2 . . 108.6 ?
C3 C2 H2 . . 108.6 ?
C4 C3 C2 . . 103.28(18) ?
C4 C3 H3A . . 111.1 ?
C2 C3 H3A . . 111.1 ?
C4 C3 H3B . . 111.1 ?
C2 C3 H3B . . 111.1 ?
H3A C3 H3B . . 109.1 ?
O14 C4 C5 . . 107.01(19) ?
O14 C4 C3 . . 104.43(18) ?
C5 C4 C3 . . 112.0(2) ?
O14 C4 H4 . . 111.0 ?
C5 C4 H4 . . 111.0 ?
C3 C4 H4 . . 111.0 ?
C5a C5 C4 . . 109.3(2) ?
C5a C5 H5A . . 109.8 ?
C4 C5 H5A . . 109.8 ?
C5a C5 H5B . . 109.8 ?
C4 C5 H5B . . 109.8 ?
H5A C5 H5B . . 108.3 ?
C9a C5a C6 . . 118.0(2) ?
C9a C5a C5 . . 120.0(2) ?
C6 C5a C5 . . 122.1(2) ?
C7 C6 C5a . . 121.1(2) ?
C7 C6 H6 . . 119.4 ?
C5a C6 H6 . . 119.4 ?
C8 C7 C6 . . 120.4(2) ?
C8 C7 H7 . . 119.8 ?
C6 C7 H7 . . 119.8 ?
C7 C8 C9 . . 119.4(2) ?
C7 C8 H8 . . 120.3 ?
C9 C8 H8 . . 120.3 ?
C9a C9 C8 . . 120.0(2) ?
C9a C9 H9 . . 120.0 ?
C8 C9 H9 . . 120.0 ?
C9 C9a C5a . . 121.1(2) ?
C9 C9a N1 . . 117.2(2) ?
C5a C9a N1 . . 121.6(2) ?
N1 O14 C4 . . 104.16(16) ?
C26 C21 C22 . . 113.8(2) ?
C26 C21 C2 . . 124.7(2) ?
C22 C21 C2 . . 121.5(2) ?
C23 C22 C21 . . 123.5(2) ?
C23 C22 Cl22 . . 116.41(18) ?
C21 C22 Cl22 . . 120.05(17) ?
C22 C23 C24 . . 119.3(2) ?
C22 C23 H23 . . 120.3 ?
C24 C23 H23 . . 120.3 ?
C25 C24 C23 . . 119.6(2) ?
C25 C24 H24 . . 120.2 ?
C23 C24 H24 . . 120.2 ?
C26 C25 C24 . . 118.8(2) ?
C26 C25 H25 . . 120.6 ?
C24 C25 H25 . . 120.6 ?
F26 C26 C25 . . 116.2(2) ?
F26 C26 C21 . . 118.9(2) ?
C25 C26 C21 . . 124.9(2) ?

loop_
_geom_bond_atom_site_label_1
_geom_bond_atom_site_label_2
_geom_bond_site_symmetry_2
_geom_bond_distance
_geom_bond_publ_flag
N1 O14 . 1.437(2) ?
N1 C9a . 1.442(3) ?
N1 C2 . 1.482(3) ?
C2 C21 . 1.503(3) ?
C2 C3 . 1.537(3) ?
C2 H2 . 1.0000 ?
C3 C4 . 1.520(3) ?
C3 H3A . 0.9900 ?
C3 H3B . 0.9900 ?
C4 O14 . 1.450(3) ?
C4 C5 . 1.507(3) ?
C4 H4 . 1.0000 ?
C5 C5a . 1.500(3) ?
C5 H5A . 0.9900 ?
C5 H5B . 0.9900 ?
C5a C9a . 1.385(3) ?
C5a C6 . 1.388(3) ?
C6 C7 . 1.379(4) ?
C6 H6 . 0.9500 ?
C7 C8 . 1.373(4) ?
C7 H7 . 0.9500 ?
C8 C9 . 1.384(3) ?
C8 H8 . 0.9500 ?
C9 C9a . 1.384(3) ?
C9 H9 . 0.9500 ?
C21 C26 . 1.385(3) ?
C21 C22 . 1.392(3) ?
C22 C23 . 1.379(3) ?
C22 Cl22 . 1.734(2) ?
C23 C24 . 1.381(3) ?
C23 H23 . 0.9500 ?
C24 C25 . 1.373(4) ?
C24 H24 . 0.9500 ?
C25 C26 . 1.369(3) ?
C25 H25 . 0.9500 ?
C26 F26 . 1.353(3) ?

loop_
_geom_hbond_atom_site_label_D
_geom_hbond_atom_site_label_H
_geom_hbond_atom_site_label_A
_geom_hbond_site_symmetry_A
_geom_hbond_distance_DH
_geom_hbond_distance_HA
_geom_hbond_distance_DA
_geom_hbond_angle_DHA
_geom_hbond_publ_flag
C3 H3B N1 2_645 0.99 2.62 3.417(3) 137 no
C4 H4 F26 3_766 1.00 2.41 3.356(3) 158 no
C23 H23 Cg1 4_576 0.95 2.49 3.324(3) 147 no

loop_
_geom_torsion_atom_site_label_1
_geom_torsion_atom_site_label_2
_geom_torsion_atom_site_label_3
_geom_torsion_atom_site_label_4
_geom_torsion_site_symmetry_1
_geom_torsion_site_symmetry_2
_geom_torsion_site_symmetry_3
_geom_torsion_site_symmetry_4
_geom_torsion
_geom_torsion_publ_flag
O14 N1 C2 C21 . . . . 87.0(2) ?
C9a N1 C2 C21 . . . . -159.60(18) ?
O14 N1 C2 C3 . . . . -38.4(2) ?
C9a N1 C2 C3 . . . . 75.0(2) ?
N1 C2 C3 C4 . . . . 15.0(2) ?
C21 C2 C3 C4 . . . . -106.7(2) ?
C2 C3 C4 O14 . . . . 13.6(2) ?
C2 C3 C4 C5 . . . . -101.8(2) ?
O14 C4 C5 C5a . . . . -47.0(3) ?
C3 C4 C5 C5a . . . . 66.9(3) ?
C4 C5 C5a C9a . . . . 8.5(3) ?
C4 C5 C5a C6 . . . . -173.4(2) ?
C9a C5a C6 C7 . . . . 0.6(4) ?
C5 C5a C6 C7 . . . . -177.6(2) ?
C5a C6 C7 C8 . . . . -1.3(4) ?
C6 C7 C8 C9 . . . . 0.7(4) ?
C7 C8 C9 C9a . . . . 0.6(3) ?
C8 C9 C9a C5a . . . . -1.3(3) ?
C8 C9 C9a N1 . . . . 177.2(2) ?
C6 C5a C9a C9 . . . . 0.7(3) ?
C5 C5a C9a C9 . . . . 179.0(2) ?
C6 C5a C9a N1 . . . . -177.7(2) ?
C5 C5a C9a N1 . . . . 0.6(3) ?
O14 N1 C9a C9 . . . . -149.42(19) ?
C2 N1 C9a C9 . . . . 100.6(2) ?
O14 N1 C9a C5a . . . . 29.0(3) ?
C2 N1 C9a C5a . . . . -81.0(3) ?
C9a N1 O14 C4 . . . . -67.99(19) ?
C2 N1 O14 C4 . . . . 48.49(19) ?
C5 C4 O14 N1 . . . . 80.1(2) ?
C3 C4 O14 N1 . . . . -38.8(2) ?
N1 C2 C21 C26 . . . . -84.6(3) ?
C3 C2 C21 C26 . . . . 33.6(3) ?
N1 C2 C21 C22 . . . . 96.1(2) ?
C3 C2 C21 C22 . . . . -145.7(2) ?
C26 C21 C22 C23 . . . . -0.6(3) ?
C2 C21 C22 C23 . . . . 178.8(2) ?
C26 C21 C22 Cl22 . . . . 178.94(17) ?
C2 C21 C22 Cl22 . . . . -1.7(3) ?
C21 C22 C23 C24 . . . . -0.6(3) ?
Cl22 C22 C23 C24 . . . . 179.78(18) ?
C22 C23 C24 C25 . . . . 0.6(3) ?
C23 C24 C25 C26 . . . . 0.6(4) ?
C24 C25 C26 F26 . . . . 179.3(2) ?
C24 C25 C26 C21 . . . . -2.1(4) ?
C22 C21 C26 F26 . . . . -179.4(2) ?
C2 C21 C26 F26 . . . . 1.2(3) ?
C22 C21 C26 C25 . . . . 2.0(3) ?
C2 C21 C26 C25 . . . . -177.3(2) ?
